data_1503248
loop_
_publ_author_name
'Loo, Yueh-Lin'
'Hiszpanski, Anna M.'
'Kim, Bumjung'
'Wei, Sujun'
'Chiu, Chien-Yang'
'Steigerwald, Michael L.'
'Nuckolls, Colin'

_publ_section_title
;
 Unusual molecular conformations in fluorinated, contorted
 hexabenzocoronenes.
;
_journal_issue 21
_journal_name_full 'Organic letters'
_journal_page_first 4840
_journal_page_last 4843
_journal_paper_doi 10.1021/ol102016m
_journal_volume 12
_journal_year 2010
_chemical_formula_sum 'C48 H8 F16'
_chemical_formula_weight 888.54
_chemical_name_systematic
; 
 ? 
;
_space_group_IT_number 14
_symmetry_cell_setting monoclinic
_symmetry_space_group_name_Hall '-P 2ybc'
_symmetry_space_group_name_H-M 'P 1 21/c 1'
_atom_sites_solution_hydrogens geom
_atom_sites_solution_primary direct
_atom_sites_solution_secondary difmap
_audit_creation_method SHELXL-97
_cell_angle_alpha 90.00
_cell_angle_beta 90.270(6)
_cell_angle_gamma 90.00
_cell_formula_units_Z 2
_cell_length_a 12.966(5)
_cell_length_b 8.566(3)
_cell_length_c 14.310(5)
_cell_measurement_reflns_used 5351
_cell_measurement_temperature 125(2)
_cell_measurement_theta_max 31.10
_cell_measurement_theta_min 2.77
_cell_volume 1589.3(10)
_computing_cell_refinement 'Bruker SAINT'
_computing_data_collection 'Bruker APEX2'
_computing_data_reduction 'Bruker SAINT'
_computing_molecular_graphics 'Bruker SHELXTL'
_computing_publication_material 'Bruker SHELXTL'
_computing_structure_refinement 'SHELXL-97 (Sheldrick, 2008)'
_computing_structure_solution 'SHELXS-97 (Sheldrick, 2008)'
_diffrn_ambient_temperature 125(2)
_diffrn_measured_fraction_theta_full 0.997
_diffrn_measured_fraction_theta_max 0.997
_diffrn_measurement_device_type 'Bruker APEX-II CCD'
_diffrn_measurement_method '\f and \w scans'
_diffrn_radiation_monochromator graphite
_diffrn_radiation_source 'fine-focus sealed tube'
_diffrn_radiation_type MoK\a
_diffrn_radiation_wavelength 0.71073
_diffrn_reflns_av_R_equivalents 0.1049
_diffrn_reflns_av_sigmaI/netI 0.1006
_diffrn_reflns_limit_h_max 18
_diffrn_reflns_limit_h_min -18
_diffrn_reflns_limit_k_max 12
_diffrn_reflns_limit_k_min -12
_diffrn_reflns_limit_l_max 20
_diffrn_reflns_limit_l_min -20
_diffrn_reflns_number 25513
_diffrn_reflns_theta_full 31.38
_diffrn_reflns_theta_max 31.38
_diffrn_reflns_theta_min 1.57
_exptl_absorpt_coefficient_mu 0.174
_exptl_absorpt_correction_T_max 0.9965
_exptl_absorpt_correction_T_min 0.9243
_exptl_absorpt_correction_type empirical
_exptl_absorpt_process_details SADABS
_exptl_crystal_colour YELLOW
_exptl_crystal_density_diffrn 1.857
_exptl_crystal_density_method 'not measured'
_exptl_crystal_description PLATE
_exptl_crystal_F_000 880
_exptl_crystal_size_max 0.46
_exptl_crystal_size_mid 0.23
_exptl_crystal_size_min 0.02
_refine_diff_density_max 0.601
_refine_diff_density_min -0.390
_refine_diff_density_rms 0.097
_refine_ls_extinction_method none
_refine_ls_goodness_of_fit_ref 1.046
_refine_ls_hydrogen_treatment constr
_refine_ls_matrix_type full
_refine_ls_number_parameters 289
_refine_ls_number_reflns 5221
_refine_ls_number_restraints 0
_refine_ls_restrained_S_all 1.046
_refine_ls_R_factor_all 0.1581
_refine_ls_R_factor_gt 0.0584
_refine_ls_shift/su_max 0.000
_refine_ls_shift/su_mean 0.000
_refine_ls_structure_factor_coef Fsqd
_refine_ls_weighting_details 'calc w=1/[\s^2^(Fo^2^)+(0.0503P)^2^+2.4241P] where P=(Fo^2^+2Fc^2^)/3'
_refine_ls_weighting_scheme calc
_refine_ls_wR_factor_gt 0.1247
_refine_ls_wR_factor_ref 0.1674
_reflns_number_gt 2552
_reflns_number_total 5221
_reflns_threshold_expression >2sigma(I)
_cod_data_source_file ol102016m_si_003.cif
_cod_data_source_block jlws10
_cod_depositor_comments
;
The following automatic conversions were performed:

'_symmetry_cell_setting' value 'Monoclinic' changed to 'monoclinic'
according to /home/saulius/struct/CIF-dictionaries/cif_core.dic
dictionary named 'cif_core.dic' version 2.4.2 from
2011-04-26.

'_exptl_absorpt_correction_type' value 'EMPIRICAL'
changed to 'empirical' according to
/home/saulius/struct/CIF-dictionaries/cif_core.dic dictionary named
'cif_core.dic' version 2.4.2 from
2011-04-26.

'_refine_ls_hydrogen_treatment' value 'CONSTR' changed
to 'constr' according to
/home/saulius/struct/CIF-dictionaries/cif_core.dic dictionary named
'cif_core.dic' version 2.4.2 from 2011-04-26.

Automatic conversion script
Id: cif_fix_values 1715 2011-07-08 13:25:40Z adriana 
;
_cod_original_sg_symbol_H-M P2(1)/c
_cod_database_code 1503248

loop_
_symmetry_equiv_pos_as_xyz
'x, y, z'
'-x, y+1/2, -z+1/2'
'-x, -y, -z'
'x, -y-1/2, z-1/2'

loop_
_atom_site_label
_atom_site_type_symbol
_atom_site_fract_x
_atom_site_fract_y
_atom_site_fract_z
_atom_site_U_iso_or_equiv
_atom_site_adp_type
_atom_site_occupancy
_atom_site_symmetry_multiplicity
_atom_site_calc_flag
_atom_site_refinement_flags
F1 F 1.30090(15) 0.4298(2) 0.07546(13) 0.0300(5) Uani 1 1 d .
F2 F 0.94538(14) 0.4005(2) 0.12322(12) 0.0224(4) Uani 1 1 d .
F3 F 0.90788(14) 0.6918(2) 0.13527(12) 0.0236(4) Uani 1 1 d .
F4 F 0.71423(16) 0.7649(2) 0.09135(13) 0.0301(5) Uani 1 1 d .
F5 F 0.56055(15) 0.7163(2) 0.21377(14) 0.0345(5) Uani 1 1 d .
F6 F 0.59799(14) 0.5869(2) 0.38026(13) 0.0263(4) Uani 1 1 d .
F7 F 0.62476(14) 0.2953(2) 0.35584(12) 0.0247(4) Uani 1 1 d .
F8 F 0.53302(14) 0.0962(2) 0.64551(13) 0.0268(4) Uani 1 1 d .
C1 C 1.2185(2) 0.4604(4) 0.1304(2) 0.0212(7) Uani 1 1 d .
C2 C 1.1211(2) 0.4248(4) 0.0948(2) 0.0213(7) Uani 1 1 d .
H2A H 1.1120 0.3846 0.0335 0.026 Uiso 1 1 calc R
C3 C 1.0395(2) 0.4508(3) 0.1527(2) 0.0183(6) Uani 1 1 d .
C4 C 1.0476(2) 0.5140(3) 0.24370(19) 0.0151(6) Uani 1 1 d .
C5 C 0.9606(2) 0.5304(3) 0.30594(19) 0.0144(6) Uani 1 1 d .
C6 C 0.8556(2) 0.5632(3) 0.2767(2) 0.0161(6) Uani 1 1 d .
C7 C 0.8317(2) 0.6423(3) 0.1931(2) 0.0182(6) Uani 1 1 d .
C8 C 0.7338(3) 0.6862(3) 0.1705(2) 0.0219(7) Uani 1 1 d .
C9 C 0.6544(2) 0.6617(4) 0.2336(2) 0.0212(7) Uani 1 1 d .
C10 C 0.6747(2) 0.5903(4) 0.3174(2) 0.0194(6) Uani 1 1 d .
C11 C 0.7732(2) 0.5334(3) 0.3401(2) 0.0166(6) Uani 1 1 d .
C12 C 0.7965(2) 0.4638(3) 0.43035(19) 0.0160(6) Uani 1 1 d .
C13 C 0.7234(2) 0.3791(3) 0.4869(2) 0.0166(6) Uani 1 1 d .
C14 C 0.6384(2) 0.2968(4) 0.4494(2) 0.0193(6) Uani 1 1 d .
C15 C 0.5728(2) 0.2071(4) 0.5005(2) 0.0221(7) Uani 1 1 d .
H15A H 0.5149 0.1573 0.4726 0.027 Uiso 1 1 calc R
C16 C 0.5940(2) 0.1917(3) 0.5949(2) 0.0200(6) Uani 1 1 d .
C17 C 0.6780(2) 0.2598(3) 0.6374(2) 0.0191(6) Uani 1 1 d .
H17A H 0.6920 0.2421 0.7017 0.023 Uiso 1 1 calc R
C18 C 0.7432(2) 0.3565(3) 0.5838(2) 0.0170(6) Uani 1 1 d .
C19 C 0.8371(2) 0.4232(3) 0.62333(19) 0.0149(6) Uani 1 1 d .
C20 C 0.9167(2) 0.4620(3) 0.5627(2) 0.0147(6) Uani 1 1 d .
C21 C 0.8969(2) 0.4815(3) 0.46483(19) 0.0142(6) Uani 1 1 d .
C22 C 0.9799(2) 0.5176(3) 0.40139(19) 0.0138(6) Uani 1 1 d .
C23 C 0.8503(2) 0.4571(3) 0.7224(2) 0.0169(6) Uani 1 1 d .
C24 C 0.7652(2) 0.4839(3) 0.7815(2) 0.0193(6) Uani 1 1 d .
H24A H 0.6971 0.4633 0.7601 0.023 Uiso 1 1 calc R

loop_
_atom_site_aniso_label
_atom_site_aniso_U_11
_atom_site_aniso_U_22
_atom_site_aniso_U_33
_atom_site_aniso_U_23
_atom_site_aniso_U_13
_atom_site_aniso_U_12
F1 0.0323(11) 0.0335(11) 0.0243(10) -0.0058(8) 0.0089(8) -0.0027(9)
F2 0.0258(10) 0.0208(9) 0.0204(9) -0.0038(7) -0.0069(7) -0.0034(8)
F3 0.0311(11) 0.0186(9) 0.0211(9) 0.0046(7) -0.0018(8) -0.0012(8)
F4 0.0406(12) 0.0257(10) 0.0239(10) 0.0049(8) -0.0115(9) 0.0042(9)
F5 0.0281(11) 0.0375(12) 0.0378(12) 0.0003(9) -0.0113(9) 0.0120(9)
F6 0.0214(10) 0.0320(10) 0.0256(10) 0.0008(8) -0.0008(8) 0.0058(8)
F7 0.0269(10) 0.0295(10) 0.0176(9) -0.0035(8) -0.0048(8) -0.0062(8)
F8 0.0249(10) 0.0263(10) 0.0292(10) 0.0036(8) -0.0001(8) -0.0089(8)
C1 0.0258(17) 0.0190(15) 0.0190(15) 0.0001(12) 0.0078(13) -0.0002(12)
C2 0.0317(18) 0.0168(14) 0.0155(15) -0.0036(11) -0.0001(13) -0.0037(13)
C3 0.0252(16) 0.0150(13) 0.0145(14) 0.0024(11) -0.0050(12) -0.0042(12)
C4 0.0219(15) 0.0092(12) 0.0142(14) 0.0019(10) -0.0018(11) -0.0027(11)
C5 0.0199(15) 0.0098(12) 0.0134(14) -0.0002(10) -0.0027(11) -0.0020(11)
C6 0.0223(15) 0.0102(12) 0.0159(14) -0.0020(10) -0.0056(12) 0.0009(11)
C7 0.0242(16) 0.0147(13) 0.0156(14) -0.0004(11) -0.0030(12) -0.0021(12)
C8 0.0318(18) 0.0150(14) 0.0186(15) 0.0011(11) -0.0118(13) 0.0028(13)
C9 0.0193(16) 0.0204(15) 0.0239(16) -0.0022(12) -0.0113(13) 0.0059(12)
C10 0.0185(15) 0.0205(14) 0.0191(15) -0.0035(12) -0.0016(12) 0.0020(12)
C11 0.0192(15) 0.0140(13) 0.0164(14) -0.0016(11) -0.0062(11) 0.0006(11)
C12 0.0228(15) 0.0107(12) 0.0145(14) -0.0029(10) -0.0022(11) 0.0005(11)
C13 0.0186(15) 0.0131(13) 0.0180(14) -0.0017(11) -0.0020(11) 0.0010(11)
C14 0.0205(15) 0.0200(15) 0.0172(15) -0.0023(12) -0.0034(12) 0.0013(12)
C15 0.0190(16) 0.0186(15) 0.0288(17) -0.0049(13) -0.0014(13) -0.0038(12)
C16 0.0199(15) 0.0176(14) 0.0225(16) 0.0003(12) 0.0012(12) -0.0015(12)
C17 0.0204(15) 0.0193(14) 0.0175(15) -0.0019(11) -0.0019(12) 0.0009(12)
C18 0.0167(14) 0.0137(13) 0.0207(15) -0.0021(11) -0.0019(12) 0.0027(11)
C19 0.0185(14) 0.0107(12) 0.0155(14) 0.0006(10) -0.0026(11) 0.0008(11)
C20 0.0181(15) 0.0117(12) 0.0144(14) -0.0030(10) -0.0045(11) 0.0005(11)
C21 0.0160(14) 0.0104(12) 0.0162(14) 0.0002(10) -0.0051(11) 0.0008(10)
C22 0.0186(15) 0.0094(12) 0.0133(14) -0.0023(10) -0.0025(11) 0.0009(10)
C23 0.0218(15) 0.0140(13) 0.0151(14) 0.0004(11) -0.0014(12) -0.0001(11)
C24 0.0224(16) 0.0156(14) 0.0198(15) -0.0015(11) 0.0005(12) -0.0031(12)

loop_
_atom_type_symbol
_atom_type_description
_atom_type_scat_dispersion_real
_atom_type_scat_dispersion_imag
_atom_type_scat_source
C C 0.0033 0.0016 'International Tables Vol C Tables 4.2.6.8 and 6.1.1.4'
H H 0.0000 0.0000 'International Tables Vol C Tables 4.2.6.8 and 6.1.1.4'
F F 0.0171 0.0103 'International Tables Vol C Tables 4.2.6.8 and 6.1.1.4'

loop_
_geom_angle_atom_site_label_1
_geom_angle_atom_site_label_2
_geom_angle_atom_site_label_3
_geom_angle
_geom_angle_site_symmetry_1
_geom_angle_site_symmetry_3
F1 C1 C24 119.0(3) . 3_766
F1 C1 C2 117.5(3) . .
C24 C1 C2 123.4(3) 3_766 .
C3 C2 C1 116.6(3) . .
F2 C3 C2 117.3(3) . .
F2 C3 C4 118.0(3) . .
C2 C3 C4 124.5(3) . .
C3 C4 C23 116.4(3) . 3_766
C3 C4 C5 123.3(3) . .
C23 C4 C5 119.8(3) 3_766 .
C22 C5 C4 117.3(3) . .
C22 C5 C6 117.6(3) . .
C4 C5 C6 125.1(3) . .
C7 C6 C11 117.6(3) . .
C7 C6 C5 122.8(3) . .
C11 C6 C5 119.1(3) . .
F3 C7 C8 116.6(3) . .
F3 C7 C6 120.6(3) . .
C8 C7 C6 122.5(3) . .
F4 C8 C7 120.8(3) . .
F4 C8 C9 119.1(3) . .
C7 C8 C9 119.8(3) . .
F5 C9 C10 120.9(3) . .
F5 C9 C8 119.2(3) . .
C10 C9 C8 119.7(3) . .
F6 C10 C9 117.1(3) . .
F6 C10 C11 120.8(3) . .
C9 C10 C11 121.9(3) . .
C10 C11 C6 118.2(3) . .
C10 C11 C12 122.2(3) . .
C6 C11 C12 119.1(3) . .
C21 C12 C13 118.0(3) . .
C21 C12 C11 117.2(3) . .
C13 C12 C11 124.8(3) . .
C14 C13 C18 116.1(3) . .
C14 C13 C12 123.4(3) . .
C18 C13 C12 119.9(3) . .
F7 C14 C15 116.6(3) . .
F7 C14 C13 118.7(3) . .
C15 C14 C13 124.5(3) . .
C14 C15 C16 117.2(3) . .
F8 C16 C17 119.0(3) . .
F8 C16 C15 117.8(3) . .
C17 C16 C15 123.0(3) . .
C16 C17 C18 118.9(3) . .
C17 C18 C13 120.3(3) . .
C17 C18 C19 121.3(3) . .
C13 C18 C19 118.2(3) . .
C20 C19 C23 118.3(3) . .
C20 C19 C18 118.2(3) . .
C23 C19 C18 123.4(3) . .
C19 C20 C21 120.5(3) . .
C19 C20 C22 119.8(3) . 3_766
C21 C20 C22 119.7(3) . 3_766
C12 C21 C20 119.6(3) . .
C12 C21 C22 119.8(3) . .
C20 C21 C22 120.6(2) . .
C5 C22 C20 120.1(3) . 3_766
C5 C22 C21 120.1(3) . .
C20 C22 C21 119.7(2) 3_766 .
C24 C23 C4 119.5(3) . 3_766
C24 C23 C19 121.8(3) . .
C4 C23 C19 118.0(3) 3_766 .
C1 C24 C23 119.5(3) 3_766 .

loop_
_geom_bond_atom_site_label_1
_geom_bond_atom_site_label_2
_geom_bond_distance
_geom_bond_site_symmetry_2
F1 C1 1.355(3) .
F2 C3 1.359(3) .
F3 C7 1.360(3) .
F4 C8 1.341(3) .
F5 C9 1.332(3) .
F6 C10 1.345(3) .
F7 C14 1.350(3) .
F8 C16 1.350(3) .
C1 C24 1.363(4) 3_766
C1 C2 1.393(4) .
C2 C3 1.365(4) .
C3 C4 1.414(4) .
C4 C23 1.429(4) 3_766
C4 C5 1.447(4) .
C5 C22 1.392(4) .
C5 C6 1.449(4) .
C6 C7 1.408(4) .
C6 C11 1.427(4) .
C7 C8 1.361(4) .
C8 C9 1.388(5) .
C9 C10 1.370(4) .
C10 C11 1.405(4) .
C11 C12 1.453(4) .
C12 C21 1.399(4) .
C12 C13 1.444(4) .
C13 C14 1.412(4) .
C13 C18 1.421(4) .
C14 C15 1.362(4) .
C15 C16 1.384(4) .
C16 C17 1.375(4) .
C17 C18 1.413(4) .
C18 C19 1.457(4) .
C19 C20 1.391(4) .
C19 C23 1.456(4) .
C20 C21 1.433(4) .
C20 C22 1.444(4) 3_766
C21 C22 1.445(4) .
C22 C20 1.444(4) 3_766
C23 C24 1.413(4) .
C23 C4 1.429(4) 3_766
C24 C1 1.363(4) 3_766
